data_1529334
loop_
_publ_author_name
'S.V. Misjul'
'M.S. Molokeev'
'L.V. Osokina'
'I.N. Saphonov'

_publ_section_title
;
 Structural Changes during Phase Transitions, Critical and Noncritical
 Order Parameters in the Elpasolite Cs2RbDyF6
;
_journal_issue 4
_journal_name_full 'Journal of Siberian Federal University. Mathematics & Physics'
_journal_page_first 566
_journal_page_last 575
_journal_volume 5
_journal_year 2012
_chemical_formula_sum 'Cs2 Dy F6 Rb'
_chemical_formula_weight 627.77
_space_group_IT_number 14
_symmetry_space_group_name_Hall '-P 2yn'
_symmetry_space_group_name_H-M 'P 1 21/n 1'
_atom_type_scat_source
;
X-Ray Form Factor, C Attenuation and Scattering Tables (version 2.1).
NIST, Gaithersburg, MD.
;
_cell_angle_alpha 90.000000
_cell_angle_beta 90.356(7)
_cell_angle_gamma 90.000000
_cell_formula_units_Z 2
_cell_length_a 6.8072(8)
_cell_length_b 6.8012(9)
_cell_length_c 9.6379(18)
_cell_volume 446.20(11)
_diffrn_radiation_probe x-ray
_exptl_crystal_density_diffrn 4.6742
_pd_meas_2theta_range_inc 0.0161
_pd_meas_2theta_range_max 109.9000
_pd_meas_2theta_range_min 5.0000
_pd_proc_ls_prof_wR_expected 0.05155
_pd_proc_ls_prof_wR_factor 0.11835
_refine_ls_R_factor_all 0.09221
_refine_ls_R_I_factor 0.04844
_refine_ls_shift/su_max 1.81795
_cod_data_source_file Cs2RbDyF6_133K.cif
_cod_data_source_block b
_cod_original_sg_symbol_Hall '-P 2YN              '
_cod_original_sg_symbol_H-M 'P 21/n              '
_cod_original_formula_sum 'Cs2 Dy F6 Rb '
_cod_database_code 1529334
_cod_database_fobs_code 1529334

loop_
_symmetry_equiv_pos_site_id
_symmetry_equiv_pos_as_xyz
1 'x, y, z'
2 '1/2-x, 1/2+y, 1/2-z'
3 '-x, -y, -z'
4 '1/2+x, 1/2-y, 1/2+z'

loop_
_atom_site_label
_atom_site_type_symbol
_atom_site_fract_x
_atom_site_fract_y
_atom_site_fract_z
_atom_site_U_iso_or_equiv
_atom_site_occupancy
_atom_site_adp_type
Rb1 Rb 0.00000 0.00000 0.50000 0.0080(38) 1.0000 Uiso
Cs1 Cs 0.4965(18) 0.0094(7) 0.2492(23) 0.0162(21) 1.0000 Uiso
Dy1 Dy 0.00000 0.00000 0.00000 0.0043(23) 1.0000 Uiso
F1 F -0.103(6) -0.009(7) -0.209(6) 0.0127 1.0000 Uiso
F2 F 0.267(13) 0.225(13) -0.002(12) 0.0127 1.0000 Uiso
F3 F 0.217(9) -0.193(14) -0.052(10) 0.0127 1.0000 Uiso

loop_
_atom_type_symbol
_atom_type_scat_dispersion_real
_atom_type_scat_dispersion_imag
Rb -0.49002 1.60052
Cs -0.95298 7.88228
Dy -10.54479 9.89092
F 0.06798 0.05302

loop_
_diffrn_radiation_wavelength
_diffrn_radiation_wavelength_wt
1.5406 1.0000
1.5443 0.5000
